data_7251490
loop_
_publ_author_name
'Joshi, Kirthi'
'Sangwan, Shruti'
'Jose, K. V. Jovan'
'Agarwal, Vipin.'
'Nangia, Ashwini K.'

_publ_section_title
;
 Solid-state conformations of pharmaceutical polymorphs in solution:
 validation and invalidation by NMR.
;
_journal_issue 8
_journal_name_full CrystEngComm
_journal_page_first 1339
_journal_page_last 1350
_journal_paper_doi 10.1039/D5CE01120E
_journal_volume 28
_journal_year 2026
_chemical_formula_moiety 'C17 H21 N3 O S'
_chemical_formula_sum 'C17 H21 N3 O S'
_chemical_formula_weight 315.43
_space_group_crystal_system orthorhombic
_space_group_IT_number 19
_space_group_name_Hall 'P 2ac 2ab'
_space_group_name_H-M_alt 'P 21 21 21'
_atom_sites_solution_hydrogens geom
_audit_creation_date 2025-02-26
_audit_creation_method
;
Olex2 1.2
(compiled 2018.05.29 svn.r3508 for OlexSys, GUI svn.r5506)
;
_audit_update_record
;
2025-03-13 deposited with the CCDC.	2026-01-09 downloaded from the CCDC.
;
_cell_angle_alpha 90
_cell_angle_beta 90
_cell_angle_gamma 90
_cell_formula_units_Z 4
_cell_length_a 7.325(5)
_cell_length_b 12.993(6)
_cell_length_c 16.832(11)
_cell_measurement_reflns_used 2559
_cell_measurement_temperature 296(2)
_cell_measurement_theta_max 0.975
_cell_measurement_theta_min 0.928
_cell_volume 1602.0(17)
_computing_molecular_graphics 'Olex2 (Dolomanov et al., 2009)'
_computing_publication_material 'Olex2 (Dolomanov et al., 2009)'
_computing_structure_refinement 'ShelXL (Sheldrick, 2015)'
_computing_structure_solution %$getVar(solution_reference_short)%
_diffrn_ambient_temperature 296.0
_diffrn_measured_fraction_theta_full 1.000
_diffrn_measured_fraction_theta_max 0.974
_diffrn_measurement_device_type 'Bruker APEX-II CCD'
_diffrn_radiation_type MoK\a
_diffrn_radiation_wavelength 0.71073
_diffrn_reflns_av_R_equivalents 0.1384
_diffrn_reflns_av_unetI/netI 0.0842
_diffrn_reflns_Laue_measured_fraction_full 1.000
_diffrn_reflns_Laue_measured_fraction_max 0.974
_diffrn_reflns_limit_h_max 9
_diffrn_reflns_limit_h_min -9
_diffrn_reflns_limit_k_max 17
_diffrn_reflns_limit_k_min -16
_diffrn_reflns_limit_l_max 21
_diffrn_reflns_limit_l_min -21
_diffrn_reflns_number 51627
_diffrn_reflns_point_group_measured_fraction_full 1.000
_diffrn_reflns_point_group_measured_fraction_max 0.969
_diffrn_reflns_theta_full 25.242
_diffrn_reflns_theta_max 28.129
_diffrn_reflns_theta_min 1.980
_exptl_absorpt_coefficient_mu 0.208
_exptl_absorpt_correction_T_max 0.975
_exptl_absorpt_correction_T_min 0.928
_exptl_absorpt_correction_type none
_exptl_crystal_colour 'metallic light yellow'
_exptl_crystal_colour_lustre metallic
_exptl_crystal_colour_modifier light
_exptl_crystal_colour_primary yellow
_exptl_crystal_density_diffrn 1.308
_exptl_crystal_description plate
_exptl_crystal_F_000 672
_exptl_crystal_preparation 'heat cool heat'
_exptl_crystal_recrystallization_method 'from form 1b'
_exptl_crystal_size_max 0.36
_exptl_crystal_size_mid 0.24
_exptl_crystal_size_min 0.12
_refine_diff_density_max 0.482
_refine_diff_density_min -0.267
_refine_diff_density_rms 0.058
_refine_ls_abs_structure_details
;
 Flack x determined using 800 quotients [(I+)-(I-)]/[(I+)+(I-)]
 (Parsons, Flack and Wagner, Acta Cryst. B69 (2013) 249-259).
;
_refine_ls_abs_structure_Flack 0.47(9)
_refine_ls_extinction_method none
_refine_ls_goodness_of_fit_ref 1.018
_refine_ls_hydrogen_treatment constr
_refine_ls_matrix_type full
_refine_ls_number_parameters 201
_refine_ls_number_reflns 3803
_refine_ls_number_restraints 0
_refine_ls_restrained_S_all 1.018
_refine_ls_R_factor_all 0.1050
_refine_ls_R_factor_gt 0.0634
_refine_ls_shift/su_max 0.000
_refine_ls_shift/su_mean 0.000
_refine_ls_structure_factor_coef Fsqd
_refine_ls_weighting_details 'w=1/[\s^2^(Fo^2^)+(0.0746P)^2^+0.3153P] where P=(Fo^2^+2Fc^2^)/3'
_refine_ls_weighting_scheme calc
_refine_ls_wR_factor_gt 0.1458
_refine_ls_wR_factor_ref 0.1654
_reflns_Friedel_coverage 0.734
_reflns_Friedel_fraction_full 1.000
_reflns_Friedel_fraction_max 0.963
_reflns_number_gt 2559
_reflns_number_total 3803
_reflns_threshold_expression 'I > 2\s(I)'
_cod_data_source_file d5ce01120e2.cif
_cod_data_source_block an184_0m
_cod_depositor_comments 'Adding full bibliography for 7251488--7251490.cif.'
_cod_original_cell_volume 1602.1(16)
_cod_database_code 7251490
_shelx_shelxl_version_number 2014/7
_publ_section_exptl
;
Any special experimental details
;
_shelx_space_group_comment
;
The symmetry employed for this shelxl refinement is uniquely defined
by the following loop, which should always be used as a source of
symmetry information in preference to the above space-group names.
They are only intended as comments.
;
_shelx_estimated_absorpt_t_max 0.976
_shelx_estimated_absorpt_t_min 0.929
_olex2_refinement_description
;
1. Fixed Uiso
 At 1.2 times of:
  All C(H) groups, All C(H,H) groups
 At 1.5 times of:
  All C(H,H,H) groups
2.a Secondary CH2 refined with riding coordinates:
 C5(H5A,H5B), C4(H4A,H4B), C3(H3A,H3B), C1(H1A,H1B), C2(H2A,H2B)
2.b Aromatic/amide H refined with riding coordinates:
 C12(H12), C11(H11), C9(H9), C14(H14), C15(H15)
2.c Idealised Me refined as rotating group:
 C17(H17A,H17B,H17C), C16(H16A,H16B,H16C)
;
_olex2_submission_special_instructions 'No special instructions were received'

loop_
_space_group_symop_operation_xyz
'x, y, z'
'-x+1/2, -y, z+1/2'
'-x, y+1/2, -z+1/2'
'x+1/2, -y+1/2, -z'

loop_
_atom_site_label
_atom_site_type_symbol
_atom_site_fract_x
_atom_site_fract_y
_atom_site_fract_z
_atom_site_U_iso_or_equiv
_atom_site_adp_type
_atom_site_occupancy
_atom_site_site_symmetry_order
_atom_site_calc_flag
_atom_site_refinement_flags_posn
_atom_site_refinement_flags_adp
_atom_site_refinement_flags_occupancy
_atom_site_disorder_assembly
_atom_site_disorder_group
S1 S 0.4176(2) 0.42448(9) 0.55468(6) 0.0544(4) Uani 1 1 d . . . . .
O1 O 0.4850(6) 0.2638(3) 0.3682(2) 0.0664(11) Uani 1 1 d . . . . .
N2 N 0.4710(5) 0.2361(3) 0.5020(2) 0.0494(10) Uani 1 1 d . . . . .
N1 N 0.4435(7) 0.2516(3) 0.6386(2) 0.0546(11) Uani 1 1 d . . . . .
N3 N 0.4468(6) 0.9160(3) 0.4145(2) 0.0560(11) Uani 1 1 d . . . . .
C10 C 0.4473(6) 0.5927(3) 0.4038(2) 0.0400(10) Uani 1 1 d . . . . .
C13 C 0.4441(6) 0.8109(3) 0.4103(2) 0.0428(10) Uani 1 1 d . . . . .
C7 C 0.4688(6) 0.2964(3) 0.4356(3) 0.0476(11) Uani 1 1 d . . . . .
C6 C 0.4466(6) 0.2901(3) 0.5665(2) 0.0450(10) Uani 1 1 d . . . . .
C8 C 0.4469(6) 0.4089(3) 0.4526(2) 0.0444(10) Uani 1 1 d . . . . .
C12 C 0.4958(6) 0.7583(4) 0.3413(3) 0.0490(12) Uani 1 1 d . . . . .
H12 H 0.5304 0.7954 0.2964 0.059 Uiso 1 1 calc R . . . .
C11 C 0.4960(6) 0.6530(4) 0.3391(2) 0.0456(11) Uani 1 1 d . . . . .
H11 H 0.5303 0.6205 0.2922 0.055 Uiso 1 1 calc R . . . .
C9 C 0.4565(7) 0.4816(3) 0.3975(2) 0.0443(11) Uani 1 1 d . . . . .
H9 H 0.4718 0.4571 0.3460 0.053 Uiso 1 1 calc R . . . .
C14 C 0.3888(8) 0.7509(4) 0.4745(3) 0.0525(12) Uani 1 1 d . . . . .
H14 H 0.3502 0.7831 0.5209 0.063 Uiso 1 1 calc R . . . .
C15 C 0.3898(7) 0.6460(4) 0.4711(3) 0.0533(12) Uani 1 1 d . . . . .
H15 H 0.3508 0.6088 0.5151 0.064 Uiso 1 1 calc R . . . .
C17 C 0.4035(11) 0.9679(4) 0.4874(3) 0.0691(15) Uani 1 1 d . . . . .
H17A H 0.2764 0.9584 0.4994 0.104 Uiso 1 1 calc GR . . . .
H17B H 0.4288 1.0401 0.4819 0.104 Uiso 1 1 calc GR . . . .
H17C H 0.4761 0.9400 0.5297 0.104 Uiso 1 1 calc GR . . . .
C16 C 0.4775(9) 0.9775(4) 0.3450(3) 0.0645(15) Uani 1 1 d . . . . .
H16A H 0.5993 0.9662 0.3259 0.097 Uiso 1 1 calc GR . . . .
H16B H 0.4624 1.0489 0.3581 0.097 Uiso 1 1 calc GR . . . .
H16C H 0.3914 0.9587 0.3046 0.097 Uiso 1 1 calc GR . . . .
C5 C 0.4592(9) 0.1406(4) 0.6512(3) 0.0669(15) Uani 1 1 d . . . . .
H5A H 0.5100 0.1086 0.6041 0.080 Uiso 1 1 calc R . . . .
H5B H 0.3390 0.1116 0.6603 0.080 Uiso 1 1 calc R . . . .
C4 C 0.5786(10) 0.1186(4) 0.7208(3) 0.0713(15) Uani 1 1 d . . . . .
H4A H 0.7025 0.1399 0.7087 0.086 Uiso 1 1 calc R . . . .
H4B H 0.5797 0.0451 0.7308 0.086 Uiso 1 1 calc R . . . .
C3 C 0.5130(8) 0.1745(5) 0.7946(3) 0.0678(16) Uani 1 1 d . . . . .
H3A H 0.3944 0.1482 0.8103 0.081 Uiso 1 1 calc R . . . .
H3B H 0.5977 0.1627 0.8379 0.081 Uiso 1 1 calc R . . . .
C1 C 0.3834(9) 0.3101(4) 0.7081(3) 0.0640(14) Uani 1 1 d . . . . .
H1A H 0.2577 0.2926 0.7203 0.077 Uiso 1 1 calc R . . . .
H1B H 0.3887 0.3831 0.6963 0.077 Uiso 1 1 calc R . . . .
C2 C 0.4998(9) 0.2875(5) 0.7778(3) 0.0688(16) Uani 1 1 d . . . . .
H2A H 0.4500 0.3221 0.8241 0.083 Uiso 1 1 calc R . . . .
H2B H 0.6213 0.3146 0.7685 0.083 Uiso 1 1 calc R . . . .

loop_
_atom_site_aniso_label
_atom_site_aniso_U_11
_atom_site_aniso_U_22
_atom_site_aniso_U_33
_atom_site_aniso_U_23
_atom_site_aniso_U_13
_atom_site_aniso_U_12
S1 0.0890(9) 0.0282(5) 0.0459(6) -0.0021(5) 0.0069(6) 0.0042(6)
O1 0.112(3) 0.038(2) 0.0489(18) -0.0084(15) 0.0071(17) 0.0069(19)
N2 0.071(3) 0.029(2) 0.0482(19) -0.0012(16) 0.0011(19) 0.0008(18)
N1 0.087(3) 0.030(2) 0.047(2) 0.0001(16) 0.002(2) 0.006(2)
N3 0.088(3) 0.031(2) 0.0489(19) 0.0034(17) 0.005(2) -0.004(2)
C10 0.046(3) 0.034(2) 0.040(2) 0.0021(17) -0.0019(19) -0.0002(19)
C13 0.052(3) 0.032(2) 0.045(2) 0.0030(18) -0.003(2) -0.004(2)
C7 0.059(3) 0.032(2) 0.051(2) -0.006(2) 0.001(2) 0.001(2)
C6 0.055(3) 0.029(2) 0.051(2) -0.0027(18) -0.003(2) -0.0005(19)
C8 0.054(3) 0.036(2) 0.044(2) -0.0061(19) 0.001(2) 0.001(2)
C12 0.066(3) 0.040(3) 0.041(2) 0.0061(19) 0.003(2) -0.010(2)
C11 0.063(3) 0.035(2) 0.038(2) -0.0034(19) 0.006(2) -0.003(2)
C9 0.056(3) 0.037(2) 0.039(2) -0.0033(18) 0.000(2) -0.001(2)
C14 0.075(3) 0.038(3) 0.044(2) -0.002(2) 0.012(2) 0.002(2)
C15 0.078(3) 0.036(2) 0.046(2) 0.0058(19) 0.010(2) 0.004(3)
C17 0.100(5) 0.038(3) 0.069(3) -0.007(2) 0.013(3) 0.003(3)
C16 0.093(4) 0.037(3) 0.064(3) 0.010(2) 0.004(3) -0.003(3)
C5 0.107(5) 0.032(3) 0.062(3) 0.004(2) -0.005(3) 0.000(3)
C4 0.103(4) 0.044(3) 0.068(3) 0.011(2) -0.002(3) 0.013(3)
C3 0.082(4) 0.069(4) 0.052(3) 0.011(3) 0.000(3) 0.009(3)
C1 0.090(4) 0.051(3) 0.051(3) 0.002(2) 0.006(3) 0.012(3)
C2 0.093(4) 0.062(4) 0.052(3) -0.007(3) -0.001(3) 0.004(3)

loop_
_atom_type_symbol
_atom_type_description
_atom_type_scat_dispersion_real
_atom_type_scat_dispersion_imag
_atom_type_scat_source
C C 0.0033 0.0016 'International Tables Vol C Tables 4.2.6.8 and 6.1.1.4'
H H 0.0000 0.0000 'International Tables Vol C Tables 4.2.6.8 and 6.1.1.4'
N N 0.0061 0.0033 'International Tables Vol C Tables 4.2.6.8 and 6.1.1.4'
O O 0.0106 0.0060 'International Tables Vol C Tables 4.2.6.8 and 6.1.1.4'
S S 0.1246 0.1234 'International Tables Vol C Tables 4.2.6.8 and 6.1.1.4'

loop_
_geom_angle_atom_site_label_1
_geom_angle_atom_site_label_2
_geom_angle_atom_site_label_3
_geom_angle
_geom_angle_site_symmetry_1
_geom_angle_site_symmetry_3
_geom_angle_publ_flag
C8 S1 C6 88.9(2) . . ?
C6 N2 C7 111.7(4) . . ?
C6 N1 C5 120.5(4) . . ?
C6 N1 C1 123.1(4) . . ?
C5 N1 C1 114.8(4) . . ?
C13 N3 C17 120.7(4) . . ?
C13 N3 C16 121.1(4) . . ?
C16 N3 C17 118.0(4) . . ?
C11 C10 C9 119.6(4) . . ?
C11 C10 C15 115.8(4) . . ?
C15 C10 C9 124.6(4) . . ?
N3 C13 C12 121.7(4) . . ?
N3 C13 C14 121.6(4) . . ?
C14 C13 C12 116.7(4) . . ?
O1 C7 N2 124.2(4) . . ?
O1 C7 C8 121.9(4) . . ?
N2 C7 C8 113.9(4) . . ?
N2 C6 S1 117.0(3) . . ?
N2 C6 N1 124.5(4) . . ?
N1 C6 S1 118.5(3) . . ?
C7 C8 S1 108.3(3) . . ?
C9 C8 S1 127.8(3) . . ?
C9 C8 C7 123.8(4) . . ?
C13 C12 H12 119.7 . . ?
C11 C12 C13 120.7(4) . . ?
C11 C12 H12 119.7 . . ?
C10 C11 H11 118.6 . . ?
C12 C11 C10 122.9(4) . . ?
C12 C11 H11 118.6 . . ?
C10 C9 H9 114.5 . . ?
C8 C9 C10 131.0(4) . . ?
C8 C9 H9 114.5 . . ?
C13 C14 H14 119.2 . . ?
C15 C14 C13 121.7(4) . . ?
C15 C14 H14 119.2 . . ?
C10 C15 H15 118.9 . . ?
C14 C15 C10 122.2(4) . . ?
C14 C15 H15 118.9 . . ?
N3 C17 H17A 109.5 . . ?
N3 C17 H17B 109.5 . . ?
N3 C17 H17C 109.5 . . ?
H17A C17 H17B 109.5 . . ?
H17A C17 H17C 109.5 . . ?
H17B C17 H17C 109.5 . . ?
N3 C16 H16A 109.5 . . ?
N3 C16 H16B 109.5 . . ?
N3 C16 H16C 109.5 . . ?
H16A C16 H16B 109.5 . . ?
H16A C16 H16C 109.5 . . ?
H16B C16 H16C 109.5 . . ?
N1 C5 H5A 109.6 . . ?
N1 C5 H5B 109.6 . . ?
N1 C5 C4 110.5(4) . . ?
H5A C5 H5B 108.1 . . ?
C4 C5 H5A 109.6 . . ?
C4 C5 H5B 109.6 . . ?
C5 C4 H4A 109.3 . . ?
C5 C4 H4B 109.3 . . ?
C5 C4 C3 111.5(5) . . ?
H4A C4 H4B 108.0 . . ?
C3 C4 H4A 109.3 . . ?
C3 C4 H4B 109.3 . . ?
C4 C3 H3A 109.8 . . ?
C4 C3 H3B 109.8 . . ?
H3A C3 H3B 108.2 . . ?
C2 C3 C4 109.6(4) . . ?
C2 C3 H3A 109.8 . . ?
C2 C3 H3B 109.8 . . ?
N1 C1 H1A 109.5 . . ?
N1 C1 H1B 109.5 . . ?
N1 C1 C2 110.9(5) . . ?
H1A C1 H1B 108.0 . . ?
C2 C1 H1A 109.5 . . ?
C2 C1 H1B 109.5 . . ?
C3 C2 H2A 109.1 . . ?
C3 C2 H2B 109.1 . . ?
C1 C2 C3 112.4(5) . . ?
C1 C2 H2A 109.1 . . ?
C1 C2 H2B 109.1 . . ?
H2A C2 H2B 107.9 . . ?

loop_
_geom_bond_atom_site_label_1
_geom_bond_atom_site_label_2
_geom_bond_distance
_geom_bond_site_symmetry_2
_geom_bond_publ_flag
S1 C6 1.770(4) . ?
S1 C8 1.743(4) . ?
O1 C7 1.217(5) . ?
N2 C7 1.365(6) . ?
N2 C6 1.304(5) . ?
N1 C6 1.314(5) . ?
N1 C5 1.462(6) . ?
N1 C1 1.462(6) . ?
N3 C13 1.368(6) . ?
N3 C17 1.436(6) . ?
N3 C16 1.434(6) . ?
C10 C11 1.388(6) . ?
C10 C9 1.449(6) . ?
C10 C15 1.393(6) . ?
C13 C12 1.400(6) . ?
C13 C14 1.393(6) . ?
C7 C8 1.498(6) . ?
C8 C9 1.326(6) . ?
C12 H12 0.9300 . ?
C12 C11 1.369(6) . ?
C11 H11 0.9300 . ?
C9 H9 0.9300 . ?
C14 H14 0.9300 . ?
C14 C15 1.364(7) . ?
C15 H15 0.9300 . ?
C17 H17A 0.9600 . ?
C17 H17B 0.9600 . ?
C17 H17C 0.9600 . ?
C16 H16A 0.9600 . ?
C16 H16B 0.9600 . ?
C16 H16C 0.9600 . ?
C5 H5A 0.9700 . ?
C5 H5B 0.9700 . ?
C5 C4 1.489(8) . ?
C4 H4A 0.9700 . ?
C4 H4B 0.9700 . ?
C4 C3 1.517(8) . ?
C3 H3A 0.9700 . ?
C3 H3B 0.9700 . ?
C3 C2 1.498(8) . ?
C1 H1A 0.9700 . ?
C1 H1B 0.9700 . ?
C1 C2 1.480(7) . ?
C2 H2A 0.9700 . ?
C2 H2B 0.9700 . ?

loop_
_geom_torsion_atom_site_label_1
_geom_torsion_atom_site_label_2
_geom_torsion_atom_site_label_3
_geom_torsion_atom_site_label_4
_geom_torsion
_geom_torsion_site_symmetry_1
_geom_torsion_site_symmetry_2
_geom_torsion_site_symmetry_3
_geom_torsion_site_symmetry_4
_geom_torsion_publ_flag
S1 C8 C9 C10 0.4(8) . . . . ?
O1 C7 C8 S1 177.3(4) . . . . ?
O1 C7 C8 C9 -5.1(8) . . . . ?
N2 C7 C8 S1 -3.4(5) . . . . ?
N2 C7 C8 C9 174.2(4) . . . . ?
N1 C5 C4 C3 54.5(7) . . . . ?
N1 C1 C2 C3 -53.4(7) . . . . ?
N3 C13 C12 C11 178.5(4) . . . . ?
N3 C13 C14 C15 -178.5(5) . . . . ?
C13 C12 C11 C10 -0.4(8) . . . . ?
C13 C14 C15 C10 0.5(9) . . . . ?
C7 N2 C6 S1 -0.1(5) . . . . ?
C7 N2 C6 N1 -179.6(5) . . . . ?
C7 C8 C9 C10 -176.7(4) . . . . ?
C6 S1 C8 C7 2.6(4) . . . . ?
C6 S1 C8 C9 -174.8(5) . . . . ?
C6 N2 C7 O1 -178.5(5) . . . . ?
C6 N2 C7 C8 2.3(6) . . . . ?
C6 N1 C5 C4 139.4(5) . . . . ?
C6 N1 C1 C2 -140.5(5) . . . . ?
C8 S1 C6 N2 -1.6(4) . . . . ?
C8 S1 C6 N1 177.9(4) . . . . ?
C12 C13 C14 C15 1.8(8) . . . . ?
C11 C10 C9 C8 167.6(5) . . . . ?
C11 C10 C15 C14 -2.7(8) . . . . ?
C9 C10 C11 C12 -178.1(4) . . . . ?
C9 C10 C15 C14 178.1(5) . . . . ?
C14 C13 C12 C11 -1.8(7) . . . . ?
C15 C10 C11 C12 2.7(7) . . . . ?
C15 C10 C9 C8 -13.2(8) . . . . ?
C17 N3 C13 C12 -176.3(5) . . . . ?
C17 N3 C13 C14 4.0(8) . . . . ?
C16 N3 C13 C12 9.1(8) . . . . ?
C16 N3 C13 C14 -170.6(5) . . . . ?
C5 N1 C6 S1 177.4(4) . . . . ?
C5 N1 C6 N2 -3.1(8) . . . . ?
C5 N1 C1 C2 53.3(7) . . . . ?
C5 C4 C3 C2 -55.5(7) . . . . ?
C4 C3 C2 C1 55.0(7) . . . . ?
C1 N1 C6 S1 12.0(7) . . . . ?
C1 N1 C6 N2 -168.5(5) . . . . ?
C1 N1 C5 C4 -54.1(7) . . . . ?
